data_7119099
loop_
_publ_author_name
'Xiao-Wei Zhu'
'Xiao-Ping Zhou'
'Dan Li'

_publ_section_title
;
 Exceptionally water stable heterometallic gyroidal MOFs: tuning the
 porosity and hydrophobicity by doping metal ions
;
_journal_name_full Chem.Commun.
_journal_page_first 6513
_journal_paper_doi 10.1039/C6CC02116F
_journal_volume 52
_journal_year 2016
_chemical_formula_sum 'C384 H288 Cu4.8 N288 Zn43.2'
_chemical_formula_weight 12066.00
_chemical_name_systematic
; 
 ? 
;
_space_group_IT_number 230
_symmetry_cell_setting cubic
_symmetry_space_group_name_Hall '-I 4bd 2c 3'
_symmetry_space_group_name_H-M 'I a -3 d'
_atom_sites_solution_hydrogens geom
_atom_sites_solution_primary direct
_atom_sites_solution_secondary difmap
_audit_creation_method SHELXL-97
_audit_update_record
;
2016-03-09 deposited with the CCDC.
2016-04-05 downloaded from the CCDC.
;
_cell_angle_alpha 90.00
_cell_angle_beta 90.00
_cell_angle_gamma 90.00
_cell_formula_units_Z 2
_cell_length_a 34.4885(2)
_cell_length_b 34.4885(2)
_cell_length_c 34.4885(2)
_cell_measurement_reflns_used 2022
_cell_measurement_temperature 293(2)
_cell_measurement_theta_max 1.0000
_cell_measurement_theta_min 0.74350
_cell_volume 41022.6(4)
_computing_cell_refinement
;
CrysAlisPro, Agilent Technologies,
Version 1.171.37.35 (release 13-08-2014 CrysAlis171 .NET)
(compiled Aug 13 2014,18:06:01)
;
_computing_data_collection
;
CrysAlisPro, Agilent Technologies,
Version 1.171.37.35 (release 13-08-2014 CrysAlis171 .NET)
(compiled Aug 13 2014,18:06:01)
;
_computing_data_reduction
;
CrysAlisPro, Agilent Technologies,
Version 1.171.37.35 (release 13-08-2014 CrysAlis171 .NET)
(compiled Aug 13 2014,18:06:01)
;
_computing_molecular_graphics Olex-2
_computing_structure_refinement 'SHELXL-97 (Sheldrick, 1997)'
_computing_structure_solution 'SHELXS-97 (Sheldrick, 1990)'
_diffrn_ambient_temperature 293(2)
_diffrn_detector_area_resol_mean 10.4098
_diffrn_measured_fraction_theta_full 0.980
_diffrn_measured_fraction_theta_max 0.981
_diffrn_measurement_device_type 'Xcalibur, Atlas, Gemini'
_diffrn_radiation_monochromator graphite
_diffrn_radiation_source 'Enhance (Cu) X-ray Source'
_diffrn_radiation_type CuK\a
_diffrn_radiation_wavelength 1.54178
_diffrn_reflns_av_R_equivalents 0.0655
_diffrn_reflns_av_sigmaI/netI 0.0500
_diffrn_reflns_limit_h_max 22
_diffrn_reflns_limit_h_min -32
_diffrn_reflns_limit_k_max 42
_diffrn_reflns_limit_k_min -28
_diffrn_reflns_limit_l_max 37
_diffrn_reflns_limit_l_min -40
_diffrn_reflns_number 18071
_diffrn_reflns_theta_full 74.47
_diffrn_reflns_theta_max 74.47
_diffrn_reflns_theta_min 3.62
_exptl_absorpt_coefficient_mu 1.865
_exptl_absorpt_correction_T_max 0.9462
_exptl_absorpt_correction_T_min 0.8354
_exptl_absorpt_correction_type multi-scan
_exptl_absorpt_process_details
;
CrysAlisPro, Agilent Technologies,
Version 1.171.37.35 (release 13-08-2014 CrysAlis171 .NET)
(compiled Aug 13 2014,18:06:01)
Empirical absorption correction using spherical harmonics,
 implemented in SCALE3 ABSPACK scaling algorithm.
;
_exptl_crystal_colour Light-green
_exptl_crystal_density_diffrn 0.977
_exptl_crystal_density_method 'not measured'
_exptl_crystal_description Block
_exptl_crystal_F_000 12086
_exptl_crystal_size_max 0.10
_exptl_crystal_size_mid 0.06
_exptl_crystal_size_min 0.03
_platon_squeeze_details
;
;
_refine_diff_density_max 0.246
_refine_diff_density_min -0.314
_refine_diff_density_rms 0.063
_refine_ls_extinction_method none
_refine_ls_goodness_of_fit_ref 0.928
_refine_ls_hydrogen_treatment constr
_refine_ls_matrix_type full
_refine_ls_number_parameters 131
_refine_ls_number_reflns 3440
_refine_ls_number_restraints 19
_refine_ls_restrained_S_all 0.926
_refine_ls_R_factor_all 0.1111
_refine_ls_R_factor_gt 0.0602
_refine_ls_shift/su_max 0.001
_refine_ls_shift/su_mean 0.000
_refine_ls_structure_factor_coef Fsqd
_refine_ls_weighting_details 'calc w=1/[\s^2^(Fo^2^)+(0.0924P)^2^+0.0000P] where P=(Fo^2^+2Fc^2^)/3'
_refine_ls_weighting_scheme calc
_refine_ls_wR_factor_gt 0.1592
_refine_ls_wR_factor_ref 0.1865
_reflns_number_gt 1724
_reflns_number_total 3440
_reflns_threshold_expression >2sigma(I)
_cod_data_source_file c6cc02116f2.cif
_cod_data_source_block a-sr
_cod_original_sg_symbol_H-M Ia-3d
_cod_original_formula_sum 'C384 H288 Cu4.80 N288 Zn43.20'
_cod_database_code 7119099

loop_
_symmetry_equiv_pos_as_xyz
'x, y, z'
'-x+1/2, -y, z+1/2'
'-x, y+1/2, -z+1/2'
'x+1/2, -y+1/2, -z'
'z, x, y'
'z+1/2, -x+1/2, -y'
'-z+1/2, -x, y+1/2'
'-z, x+1/2, -y+1/2'
'y, z, x'
'-y, z+1/2, -x+1/2'
'y+1/2, -z+1/2, -x'
'-y+1/2, -z, x+1/2'
'y+3/4, x+1/4, -z+1/4'
'-y+3/4, -x+3/4, -z+3/4'
'y+1/4, -x+1/4, z+3/4'
'-y+1/4, x+3/4, z+1/4'
'x+3/4, z+1/4, -y+1/4'
'-x+1/4, z+3/4, y+1/4'
'-x+3/4, -z+3/4, -y+3/4'
'x+1/4, -z+1/4, y+3/4'
'z+3/4, y+1/4, -x+1/4'
'z+1/4, -y+1/4, x+3/4'
'-z+1/4, y+3/4, x+1/4'
'-z+3/4, -y+3/4, -x+3/4'
'x+1/2, y+1/2, z+1/2'
'-x+1, -y+1/2, z+1'
'-x+1/2, y+1, -z+1'
'x+1, -y+1, -z+1/2'
'z+1/2, x+1/2, y+1/2'
'z+1, -x+1, -y+1/2'
'-z+1, -x+1/2, y+1'
'-z+1/2, x+1, -y+1'
'y+1/2, z+1/2, x+1/2'
'-y+1/2, z+1, -x+1'
'y+1, -z+1, -x+1/2'
'-y+1, -z+1/2, x+1'
'y+5/4, x+3/4, -z+3/4'
'-y+5/4, -x+5/4, -z+5/4'
'y+3/4, -x+3/4, z+5/4'
'-y+3/4, x+5/4, z+3/4'
'x+5/4, z+3/4, -y+3/4'
'-x+3/4, z+5/4, y+3/4'
'-x+5/4, -z+5/4, -y+5/4'
'x+3/4, -z+3/4, y+5/4'
'z+5/4, y+3/4, -x+3/4'
'z+3/4, -y+3/4, x+5/4'
'-z+3/4, y+5/4, x+3/4'
'-z+5/4, -y+5/4, -x+5/4'
'-x, -y, -z'
'x-1/2, y, -z-1/2'
'x, -y-1/2, z-1/2'
'-x-1/2, y-1/2, z'
'-z, -x, -y'
'-z-1/2, x-1/2, y'
'z-1/2, x, -y-1/2'
'z, -x-1/2, y-1/2'
'-y, -z, -x'
'y, -z-1/2, x-1/2'
'-y-1/2, z-1/2, x'
'y-1/2, z, -x-1/2'
'-y-3/4, -x-1/4, z-1/4'
'y-3/4, x-3/4, z-3/4'
'-y-1/4, x-1/4, -z-3/4'
'y-1/4, -x-3/4, -z-1/4'
'-x-3/4, -z-1/4, y-1/4'
'x-1/4, -z-3/4, -y-1/4'
'x-3/4, z-3/4, y-3/4'
'-x-1/4, z-1/4, -y-3/4'
'-z-3/4, -y-1/4, x-1/4'
'-z-1/4, y-1/4, -x-3/4'
'z-1/4, -y-3/4, -x-1/4'
'z-3/4, y-3/4, x-3/4'
'-x+1/2, -y+1/2, -z+1/2'
'x, y+1/2, -z'
'x+1/2, -y, z'
'-x, y, z+1/2'
'-z+1/2, -x+1/2, -y+1/2'
'-z, x, y+1/2'
'z, x+1/2, -y'
'z+1/2, -x, y'
'-y+1/2, -z+1/2, -x+1/2'
'y+1/2, -z, x'
'-y, z, x+1/2'
'y, z+1/2, -x'
'-y-1/4, -x+1/4, z+1/4'
'y-1/4, x-1/4, z-1/4'
'-y+1/4, x+1/4, -z-1/4'
'y+1/4, -x-1/4, -z+1/4'
'-x-1/4, -z+1/4, y+1/4'
'x+1/4, -z-1/4, -y+1/4'
'x-1/4, z-1/4, y-1/4'
'-x+1/4, z+1/4, -y-1/4'
'-z-1/4, -y+1/4, x+1/4'
'-z+1/4, y+1/4, -x-1/4'
'z+1/4, -y-1/4, -x+1/4'
'z-1/4, y-1/4, x-1/4'

loop_
_atom_site_label
_atom_site_type_symbol
_atom_site_fract_x
_atom_site_fract_y
_atom_site_fract_z
_atom_site_U_iso_or_equiv
_atom_site_adp_type
_atom_site_occupancy
_atom_site_symmetry_multiplicity
_atom_site_calc_flag
_atom_site_refinement_flags
_atom_site_disorder_assembly
_atom_site_disorder_group
C1 C 0.87558(15) 0.03517(16) 1.07321(14) 0.0732(13) Uani 1 1 d . A .
H1 H 0.8657 0.0542 1.0895 0.088 Uiso 1 1 calc R . .
C2 C 0.90413(19) -0.01502(17) 1.05365(17) 0.0918(18) Uani 1 1 d . A .
H2 H 0.9181 -0.0381 1.0530 0.110 Uiso 1 1 calc R . .
C3 C 0.88980(19) 0.00326(18) 1.02221(15) 0.0885(17) Uani 1 1 d D . .
C4 C 0.8996(5) -0.0117(4) 0.9835(2) 0.1132(14) Uani 0.553(7) 1 d PDU A 1
H4 H 0.9148 -0.0339 0.9835 0.136 Uiso 0.553(7) 1 calc PR A 1
C5 C 0.8515(4) 0.0443(3) 0.9213(3) 0.1132(14) Uani 0.553(7) 1 d PDU A 1
H5 H 0.8503 0.0274 0.9003 0.136 Uiso 0.553(7) 1 calc PR A 1
N3 N 0.8906(3) 0.0010(3) 0.9494(2) 0.1132(14) Uani 0.553(7) 1 d PDU A 1
N4 N 0.8698(6) 0.0348(4) 0.9528(3) 0.1132(14) Uani 0.553(7) 1 d PDU A 1
C4A C 0.8871(6) 0.0009(5) 0.9800(2) 0.1132(14) Uani 0.447(7) 1 d PDU A 2
H4A H 0.8939 -0.0218 0.9671 0.136 Uiso 0.447(7) 1 calc PR A 2
C5A C 0.8592(5) 0.0522(4) 0.9049(4) 0.1132(14) Uani 0.447(7) 1 d PDU A 2
H5A H 0.8618 0.0525 0.8781 0.136 Uiso 0.447(7) 1 calc PR A 2
N3A N 0.8752(7) 0.0308(5) 0.9610(3) 0.1132(14) Uani 0.447(7) 1 d PDU A 2
N4A N 0.8796(4) 0.0253(4) 0.9217(3) 0.1132(14) Uani 0.447(7) 1 d PDU A 2
C6 C 0.8327(2) 0.0823(2) 0.91958(19) 0.104(2) Uani 1 1 d D . .
C7 C 0.8096(2) 0.1020(2) 0.89400(18) 0.109(2) Uani 1 1 d . A .
H7 H 0.8065 0.0960 0.8679 0.131 Uiso 1 1 calc R . .
C8 C 0.80437(15) 0.12825(17) 0.94970(16) 0.0795(14) Uani 1 1 d . . .
H8 H 0.7970 0.1451 0.9694 0.095 Uiso 1 1 calc R A .
N1 N 0.87100(13) 0.03601(13) 1.03499(13) 0.0788(12) Uani 1 1 d . A .
N2 N 0.89542(14) 0.00481(12) 1.08614(13) 0.0849(13) Uani 1 1 d . . .
N5 N 0.82826(13) 0.09881(13) 0.95519(12) 0.0795(12) Uani 1 1 d . A .
N6 N 0.79177(12) 0.13149(14) 0.91295(13) 0.0800(12) Uani 1 1 d . A .
Zn1 Zn 0.859912(19) 0.08173(2) 1.000982(19) 0.0735(3) Uani 0.90 1 d P . .
Cu1 Cu 0.859912(19) 0.08173(2) 1.000982(19) 0.0735(3) Uani 0.10 1 d P . .

loop_
_atom_site_aniso_label
_atom_site_aniso_U_11
_atom_site_aniso_U_22
_atom_site_aniso_U_33
_atom_site_aniso_U_23
_atom_site_aniso_U_13
_atom_site_aniso_U_12
C1 0.079(3) 0.079(3) 0.062(3) 0.010(3) 0.013(3) 0.013(3)
C2 0.122(5) 0.075(3) 0.078(4) -0.002(3) 0.014(4) 0.024(3)
C3 0.108(4) 0.090(4) 0.067(3) 0.012(3) 0.009(3) 0.022(3)
C4 0.152(4) 0.117(3) 0.071(2) -0.003(3) 0.000(3) 0.052(3)
C5 0.152(4) 0.117(3) 0.071(2) -0.003(3) 0.000(3) 0.052(3)
N3 0.152(4) 0.117(3) 0.071(2) -0.003(3) 0.000(3) 0.052(3)
N4 0.152(4) 0.117(3) 0.071(2) -0.003(3) 0.000(3) 0.052(3)
C4A 0.152(4) 0.117(3) 0.071(2) -0.003(3) 0.000(3) 0.052(3)
C5A 0.152(4) 0.117(3) 0.071(2) -0.003(3) 0.000(3) 0.052(3)
N3A 0.152(4) 0.117(3) 0.071(2) -0.003(3) 0.000(3) 0.052(3)
N4A 0.152(4) 0.117(3) 0.071(2) -0.003(3) 0.000(3) 0.052(3)
C6 0.108(5) 0.111(5) 0.093(4) 0.008(4) -0.001(4) 0.043(4)
C7 0.133(6) 0.116(5) 0.077(4) 0.004(4) -0.012(4) 0.037(5)
C8 0.071(3) 0.088(4) 0.079(3) 0.011(3) -0.001(3) 0.009(3)
N1 0.082(3) 0.078(3) 0.076(3) 0.010(2) 0.007(2) 0.015(2)
N2 0.104(3) 0.074(3) 0.076(3) 0.017(2) 0.018(3) 0.015(3)
N5 0.079(3) 0.088(3) 0.072(3) 0.012(2) 0.002(2) 0.015(2)
N6 0.075(3) 0.096(3) 0.069(3) 0.011(2) -0.015(2) 0.011(2)
Zn1 0.0738(4) 0.0852(5) 0.0616(4) 0.0094(3) 0.0087(3) 0.0204(4)
Cu1 0.0738(4) 0.0852(5) 0.0616(4) 0.0094(3) 0.0087(3) 0.0204(4)

loop_
_atom_type_symbol
_atom_type_description
_atom_type_scat_dispersion_real
_atom_type_scat_dispersion_imag
_atom_type_scat_source
C C 0.0181 0.0091 'International Tables Vol C Tables 4.2.6.8 and 6.1.1.4'
H H 0.0000 0.0000 'International Tables Vol C Tables 4.2.6.8 and 6.1.1.4'
N N 0.0311 0.0180 'International Tables Vol C Tables 4.2.6.8 and 6.1.1.4'
Cu Cu -1.9646 0.5888 'International Tables Vol C Tables 4.2.6.8 and 6.1.1.4'
Zn Zn -1.5491 0.6778 'International Tables Vol C Tables 4.2.6.8 and 6.1.1.4'

loop_
_geom_angle_atom_site_label_1
_geom_angle_atom_site_label_2
_geom_angle_atom_site_label_3
_geom_angle
_geom_angle_site_symmetry_1
_geom_angle_site_symmetry_3
N1 C1 N2 114.3(5) . .
N1 C1 H1 122.8 . .
N2 C1 H1 122.8 . .
N2 C2 C3 110.5(5) . .
N2 C2 H2 124.8 . .
C3 C2 H2 124.8 . .
C2 C3 N1 107.4(5) . .
C2 C3 C4A 142.9(8) . .
N1 C3 C4A 109.7(8) . .
C2 C3 C4 118.9(7) . .
N1 C3 C4 133.4(7) . .
C4A C3 C4 24.4(7) . .
N3 C4 C3 130.8(10) . .
N3 C4 H4 114.6 . .
C3 C4 H4 114.6 . .
N4 C5 C6 118.5(10) . .
N4 C5 H5 120.8 . .
C6 C5 H5 120.8 . .
C4 N3 N4 109.5(9) . .
C5 N4 N3 113.4(9) . .
C5 N4 Zn1 110.3(7) . .
N3 N4 Zn1 136.3(8) . .
N3A C4A C3 118.8(12) . .
N3A C4A H4A 120.6 . .
C3 C4A H4A 120.6 . .
N4A C5A C6 133.4(12) . .
N4A C5A H5A 113.3 . .
C6 C5A H5A 113.3 . .
C4A N3A N4A 110.8(11) . .
C4A N3A Zn1 112.3(8) . .
N4A N3A Zn1 136.2(11) . .
C5A N4A N3A 106.2(11) . .
N5 C6 C7 108.0(5) . .
N5 C6 C5 112.8(7) . .
C7 C6 C5 136.7(8) . .
N5 C6 C5A 132.4(8) . .
C7 C6 C5A 119.3(8) . .
C5 C6 C5A 26.9(8) . .
N6 C7 C6 108.9(6) . .
N6 C7 H7 125.5 . .
C6 C7 H7 125.5 . .
N5 C8 N6 113.6(5) . .
N5 C8 H8 123.2 . .
N6 C8 H8 123.2 . .
C1 N1 C3 104.1(4) . .
C1 N1 Zn1 128.4(4) . .
C3 N1 Zn1 123.3(3) . .
C1 N2 C2 103.7(5) . .
C1 N2 Cu1 125.8(4) . 57_667
C2 N2 Cu1 128.7(4) . 57_667
C1 N2 Zn1 125.8(4) . 57_667
C2 N2 Zn1 128.7(4) . 57_667
Cu1 N2 Zn1 0.00(4) 57_667 57_667
C8 N5 C6 105.2(5) . .
C8 N5 Zn1 132.6(4) . .
C6 N5 Zn1 121.7(4) . .
C8 N6 C7 104.2(5) . .
C8 N6 Cu1 129.4(4) . 71_567
C7 N6 Cu1 126.1(4) . 71_567
C8 N6 Zn1 129.4(4) . 71_567
C7 N6 Zn1 126.1(4) . 71_567
Cu1 N6 Zn1 0.00(4) 71_567 71_567
N1 Zn1 N5 142.7(2) . .
N1 Zn1 N2 100.86(18) . 53_766
N5 Zn1 N2 107.87(18) . 53_766
N1 Zn1 N6 99.13(19) . 93_755
N5 Zn1 N6 98.57(19) . 93_755
N2 Zn1 N6 100.35(19) 53_766 93_755
N1 Zn1 N3A 72.9(4) . .
N5 Zn1 N3A 82.9(4) . .
N2 Zn1 N3A 91.6(7) 53_766 .
N6 Zn1 N3A 166.8(7) 93_755 .
N1 Zn1 N4 81.0(3) . .
N5 Zn1 N4 74.0(3) . .
N2 Zn1 N4 93.7(6) 53_766 .
N6 Zn1 N4 165.6(5) 93_755 .
N3A Zn1 N4 8.9(5) . .

loop_
_geom_bond_atom_site_label_1
_geom_bond_atom_site_label_2
_geom_bond_distance
_geom_bond_site_symmetry_2
C1 N1 1.328(6) .
C1 N2 1.328(6) .
C1 H1 0.9300 .
C2 N2 1.347(7) .
C2 C3 1.348(8) .
C2 H2 0.9300 .
C3 N1 1.375(7) .
C3 C4A 1.460(9) .
C3 C4 1.471(8) .
C4 N3 1.291(11) .
C4 H4 0.9300 .
C5 N4 1.300(12) .
C5 C6 1.462(8) .
C5 H5 0.9300 .
N3 N4 1.374(10) .
N4 Zn1 2.345(11) .
C4A N3A 1.291(13) .
C4A H4A 0.9300 .
C5A N4A 1.301(12) .
C5A C6 1.471(9) .
C5A H5A 0.9300 .
N3A N4A 1.378(10) .
N3A Zn1 2.295(13) .
C6 N5 1.362(7) .
C6 C7 1.369(8) .
C7 N6 1.357(7) .
C7 H7 0.9300 .
C8 N5 1.321(6) .
C8 N6 1.345(6) .
C8 H8 0.9300 .
N1 Zn1 2.002(4) .
N2 Cu1 2.030(5) 57_667
N2 Zn1 2.030(5) 57_667
N5 Zn1 2.008(4) .
N6 Cu1 2.052(4) 71_567
N6 Zn1 2.052(4) 71_567
Zn1 N2 2.030(5) 53_766
Zn1 N6 2.052(4) 93_755

loop_
_geom_torsion_atom_site_label_1
_geom_torsion_atom_site_label_2
_geom_torsion_atom_site_label_3
_geom_torsion_atom_site_label_4
_geom_torsion
_geom_torsion_site_symmetry_1
_geom_torsion_site_symmetry_2
_geom_torsion_site_symmetry_3
_geom_torsion_site_symmetry_4
N2 C2 C3 N1 -0.3(8) . . . .
N2 C2 C3 C4A 179.6(16) . . . .
N2 C2 C3 C4 173.8(9) . . . .
C2 C3 C4 N3 -178.0(16) . . . .
N1 C3 C4 N3 -6(3) . . . .
C4A C3 C4 N3 10(2) . . . .
C3 C4 N3 N4 3(2) . . . .
C6 C5 N4 N3 -171.8(13) . . . .
C6 C5 N4 Zn1 7(2) . . . .
C4 N3 N4 C5 -163.8(18) . . . .
C4 N3 N4 Zn1 18(3) . . . .
C2 C3 C4A N3A -167.5(18) . . . .
N1 C3 C4A N3A 12(3) . . . .
C4 C3 C4A N3A -155(5) . . . .
C3 C4A N3A N4A 171.6(17) . . . .
C3 C4A N3A Zn1 -1(3) . . . .
C6 C5A N4A N3A -5(3) . . . .
C4A N3A N4A C5A 166(2) . . . .
Zn1 N3A N4A C5A -24(3) . . . .
N4 C5 C6 N5 -16(2) . . . .
N4 C5 C6 C7 -175.4(14) . . . .
N4 C5 C6 C5A 126(3) . . . .
N4A C5A C6 N5 20(3) . . . .
N4A C5A C6 C7 -167.7(18) . . . .
N4A C5A C6 C5 -30.0(17) . . . .
N5 C6 C7 N6 2.2(9) . . . .
C5 C6 C7 N6 161.9(11) . . . .
C5A C6 C7 N6 -171.8(10) . . . .
N2 C1 N1 C3 -0.3(7) . . . .
N2 C1 N1 Zn1 -157.6(4) . . . .
C2 C3 N1 C1 0.4(7) . . . .
C4A C3 N1 C1 -179.6(10) . . . .
C4 C3 N1 C1 -172.6(11) . . . .
C2 C3 N1 Zn1 159.2(4) . . . .
C4A C3 N1 Zn1 -20.8(12) . . . .
C4 C3 N1 Zn1 -13.7(13) . . . .
N1 C1 N2 C2 0.1(7) . . . .
N1 C1 N2 Cu1 166.0(4) . . . 57_667
N1 C1 N2 Zn1 166.0(4) . . . 57_667
C3 C2 N2 C1 0.1(7) . . . .
C3 C2 N2 Cu1 -165.2(4) . . . 57_667
C3 C2 N2 Zn1 -165.2(4) . . . 57_667
N6 C8 N5 C6 2.0(7) . . . .
N6 C8 N5 Zn1 173.7(4) . . . .
C7 C6 N5 C8 -2.5(8) . . . .
C5 C6 N5 C8 -167.5(8) . . . .
C5A C6 N5 C8 170.4(13) . . . .
C7 C6 N5 Zn1 -175.3(5) . . . .
C5 C6 N5 Zn1 19.6(10) . . . .
C5A C6 N5 Zn1 -2.4(15) . . . .
N5 C8 N6 C7 -0.7(7) . . . .
N5 C8 N6 Cu1 173.7(4) . . . 71_567
N5 C8 N6 Zn1 173.7(4) . . . 71_567
C6 C7 N6 C8 -1.0(8) . . . .
C6 C7 N6 Cu1 -175.6(5) . . . 71_567
C6 C7 N6 Zn1 -175.6(5) . . . 71_567
C1 N1 Zn1 N5 -138.8(5) . . . .
C3 N1 Zn1 N5 67.7(6) . . . .
C1 N1 Zn1 N2 81.0(5) . . . 53_766
C3 N1 Zn1 N2 -72.4(5) . . . 53_766
C1 N1 Zn1 N6 -21.4(5) . . . 93_755
C3 N1 Zn1 N6 -174.9(5) . . . 93_755
C1 N1 Zn1 N3A 169.3(9) . . . .
C3 N1 Zn1 N3A 15.9(9) . . . .
C1 N1 Zn1 N4 173.1(7) . . . .
C3 N1 Zn1 N4 19.7(7) . . . .
C8 N5 Zn1 N1 127.2(5) . . . .
C6 N5 Zn1 N1 -62.2(6) . . . .
C8 N5 Zn1 N2 -94.2(5) . . . 53_766
C6 N5 Zn1 N2 76.4(5) . . . 53_766
C8 N5 Zn1 N6 9.7(5) . . . 93_755
C6 N5 Zn1 N6 -179.8(5) . . . 93_755
C8 N5 Zn1 N3A 176.4(9) . . . .
C6 N5 Zn1 N3A -13.0(9) . . . .
C8 N5 Zn1 N4 177.1(8) . . . .
C6 N5 Zn1 N4 -12.4(8) . . . .
C4A N3A Zn1 N1 -7.3(19) . . . .
N4A N3A Zn1 N1 -177(3) . . . .
C4A N3A Zn1 N5 -159(2) . . . .
N4A N3A Zn1 N5 32(3) . . . .
C4A N3A Zn1 N2 94(2) . . . 53_766
N4A N3A Zn1 N2 -76(3) . . . 53_766
C4A N3A Zn1 N6 -61(3) . . . 93_755
N4A N3A Zn1 N6 129.0(19) . . . 93_755
C4A N3A Zn1 N4 -162(10) . . . .
N4A N3A Zn1 N4 28(6) . . . .
C5 N4 Zn1 N1 154.5(16) . . . .
N3 N4 Zn1 N1 -28(2) . . . .
C5 N4 Zn1 N5 2.5(14) . . . .
N3 N4 Zn1 N5 -180(2) . . . .
C5 N4 Zn1 N2 -105.1(15) . . . 53_766
N3 N4 Zn1 N2 73(2) . . . 53_766
C5 N4 Zn1 N6 63(3) . . . 93_755
N3 N4 Zn1 N6 -119.2(17) . . . 93_755
C5 N4 Zn1 N3A 179(100) . . . .
N3 N4 Zn1 N3A -3(6) . . . .

loop_
_platon_squeeze_void_nr
_platon_squeeze_void_average_x
_platon_squeeze_void_average_y
_platon_squeeze_void_average_z
_platon_squeeze_void_volume
_platon_squeeze_void_count_electrons
_platon_squeeze_void_content
1 0.000 0.000 0.000 39 2 ' '
2 0.232 0.071 0.002 9794 1816 ' '
3 0.500 0.000 0.000 39 2 ' '
4 0.726 -0.080 0.005 9794 1816 ' '
5 0.500 0.000 0.500 39 2 ' '
6 1.000 0.000 0.500 39 2 ' '
7 0.750 0.250 0.250 39 2 ' '
8 0.250 0.250 0.250 39 2 ' '
9 0.250 0.250 0.750 39 2 ' '
10 0.750 0.250 0.750 39 2 ' '
11 0.500 0.500 0.000 39 2 ' '
12 0.000 0.500 0.500 39 2 ' '
13 0.500 0.500 0.500 39 2 ' '
14 0.000 0.500 1.000 39 2 ' '
15 0.750 0.750 0.250 39 2 ' '
16 0.250 0.750 0.250 39 2 ' '
17 0.250 0.750 0.750 39 2 ' '
18 0.750 0.750 0.750 39 2 ' '
